data_7118012
loop_
_publ_author_name
'Michael Stollenz'
'Deeb Taher'
'Nattamai Bhuvanesh'
'Joseph H. Reibenspies'
'Zuzana Baranova'
'John A. Gladysz'

_publ_section_title
;
 Steric control of the in/out sense of bridgehead substituents in
 macrobicyclic compounds: isolation of new 'crossed chain' variants of
 in/out isomers
;
_journal_name_full Chem.Commun.
_journal_page_first 16053
_journal_paper_doi 10.1039/C5cc05620A
_journal_volume 51
_journal_year 2015
_chemical_formula_sum 'C54 H64 Au P'
_chemical_formula_weight 940.99
_chemical_name_systematic
;
 ?
;
_space_group_IT_number 14
_symmetry_cell_setting monoclinic
_symmetry_space_group_name_Hall '-P 2ybc'
_symmetry_space_group_name_H-M 'P 1 21/c 1'
_atom_sites_solution_hydrogens geom
_atom_sites_solution_primary direct
_atom_sites_solution_secondary difmap
_audit_creation_method SHELXL-97
_audit_update_record
;
2015-07-03 deposited with the CCDC.
2015-08-28 downloaded from the CCDC.
;
_cell_angle_alpha 90.00
_cell_angle_beta 90.438(6)
_cell_angle_gamma 90.00
_cell_formula_units_Z 4
_cell_length_a 12.8975(10)
_cell_length_b 12.5051(9)
_cell_length_c 28.706(3)
_cell_measurement_reflns_used 4333
_cell_measurement_temperature 110(2)
_cell_measurement_theta_max 31.31
_cell_measurement_theta_min 3.43
_cell_volume 4629.7(7)
_computing_cell_refinement 'Bruker FRAMBO'
_computing_data_collection 'Bruker FRAMBO'
_computing_data_reduction 'Bruker SAINT'
_computing_molecular_graphics 'Bruker SHELXTL'
_computing_publication_material 'Bruker SHELXTL'
_computing_structure_refinement 'SHELXL-97 (Sheldrick, 2008)'
_computing_structure_solution 'SHELXS-97 (Sheldrick, 2008)'
_diffrn_ambient_temperature 110(2)
_diffrn_measured_fraction_theta_full 0.989
_diffrn_measured_fraction_theta_max 0.989
_diffrn_measurement_device_type 'MWPC area detector'
_diffrn_measurement_method '\f and \w scans'
_diffrn_radiation_monochromator graphite
_diffrn_radiation_source 'fine-focus sealed tube'
_diffrn_radiation_type CuK\a
_diffrn_radiation_wavelength 1.54178
_diffrn_reflns_av_R_equivalents 0.1607
_diffrn_reflns_av_sigmaI/netI 0.0825
_diffrn_reflns_limit_h_max 14
_diffrn_reflns_limit_h_min -14
_diffrn_reflns_limit_k_max 14
_diffrn_reflns_limit_k_min -14
_diffrn_reflns_limit_l_max 32
_diffrn_reflns_limit_l_min -32
_diffrn_reflns_number 94166
_diffrn_reflns_theta_full 60.00
_diffrn_reflns_theta_max 60.00
_diffrn_reflns_theta_min 3.43
_exptl_absorpt_coefficient_mu 6.538
_exptl_absorpt_correction_T_max 0.9375
_exptl_absorpt_correction_T_min 0.5609
_exptl_absorpt_correction_type multi-scan
_exptl_absorpt_process_details sadabs
_exptl_crystal_colour 'colorless '
_exptl_crystal_density_diffrn 1.350
_exptl_crystal_density_method 'not measured'
_exptl_crystal_description 'plate     '
_exptl_crystal_F_000 1928
_exptl_crystal_size_max 0.10
_exptl_crystal_size_mid 0.05
_exptl_crystal_size_min 0.01
_refine_diff_density_max 1.523
_refine_diff_density_min -1.226
_refine_diff_density_rms 0.127
_refine_ls_extinction_method none
_refine_ls_goodness_of_fit_ref 1.016
_refine_ls_hydrogen_treatment constr
_refine_ls_matrix_type full
_refine_ls_number_parameters 639
_refine_ls_number_reflns 6802
_refine_ls_number_restraints 483
_refine_ls_restrained_S_all 1.003
_refine_ls_R_factor_all 0.0742
_refine_ls_R_factor_gt 0.0470
_refine_ls_shift/su_max 0.000
_refine_ls_shift/su_mean 0.000
_refine_ls_structure_factor_coef Fsqd
_refine_ls_weighting_details 'calc w=1/[\s^2^(Fo^2^)+(0.0520P)^2^+0.0000P] where P=(Fo^2^+2Fc^2^)/3'
_refine_ls_weighting_scheme calc
_refine_ls_wR_factor_gt 0.1042
_refine_ls_wR_factor_ref 0.1096
_reflns_number_gt 4582
_reflns_number_total 6802
_reflns_threshold_expression >2sigma(I)
_cod_data_source_file c5cc05620a2.cif
_cod_data_source_block jga
_cod_original_cell_volume 4629.6(6)
_cod_original_sg_symbol_H-M P2(1)/c
_cod_database_code 7118012

loop_
_symmetry_equiv_pos_as_xyz
'x, y, z'
'-x, y+1/2, -z+1/2'
'-x, -y, -z'
'x, -y-1/2, z-1/2'

loop_
_atom_site_label
_atom_site_type_symbol
_atom_site_fract_x
_atom_site_fract_y
_atom_site_fract_z
_atom_site_U_iso_or_equiv
_atom_site_adp_type
_atom_site_occupancy
_atom_site_symmetry_multiplicity
_atom_site_calc_flag
_atom_site_refinement_flags
_atom_site_disorder_assembly
_atom_site_disorder_group
Au1 Au 0.27508(2) 0.66562(2) 0.378763(12) 0.02936(11) Uani 1 1 d . A .
P1 P 0.38739(15) 0.80351(14) 0.39384(8) 0.0317(5) Uani 1 1 d . . .
C1_1 C 0.3662(6) 0.9205(5) 0.3590(3) 0.061(2) Uani 0.371(8) 1 d PDU A 1
C2_1 C 0.3334(12) 0.9092(8) 0.3129(4) 0.063(3) Uani 0.371(8) 1 d PDU A 1
H2A_1 H 0.3270 0.8401 0.2994 0.076 Uiso 0.371(8) 1 calc PR A 1
C3_1 C 0.3098(12) 0.9997(8) 0.2866(4) 0.068(3) Uani 0.371(8) 1 d PDU A 1
H3A_1 H 0.2877 0.9934 0.2551 0.082 Uiso 0.371(8) 1 calc PR A 1
C4_1 C 0.3197(7) 1.1023(6) 0.3081(3) 0.073(2) Uani 0.371(8) 1 d PDU A 1
H4A_1 H 0.3030 1.1647 0.2907 0.088 Uiso 0.371(8) 1 calc PR A 1
C5_1 C 0.3513(12) 1.1120(7) 0.3511(4) 0.071(3) Uani 0.371(8) 1 d PDU A 1
H5A_1 H 0.3583 1.1810 0.3647 0.086 Uiso 0.371(8) 1 calc PR A 1
C6_1 C 0.3747(12) 1.0217(8) 0.3772(4) 0.067(3) Uani 0.371(8) 1 d PDU A 1
H6A_1 H 0.3972 1.0301 0.4086 0.080 Uiso 0.371(8) 1 calc PR A 1
C1_2 C 0.3662(6) 0.9205(5) 0.3590(3) 0.061(2) Uani 0.629(8) 1 d PDU A 2
C2_2 C 0.2687(7) 0.9289(7) 0.3382(4) 0.065(2) Uani 0.629(8) 1 d PDU A 2
H2B_2 H 0.2195 0.8729 0.3415 0.078 Uiso 0.629(8) 1 calc PR A 2
C3_2 C 0.2437(7) 1.0199(8) 0.3126(4) 0.071(2) Uani 0.629(8) 1 d PDU A 2
H3B_2 H 0.1774 1.0272 0.2984 0.085 Uiso 0.629(8) 1 calc PR A 2
C4_2 C 0.3197(7) 1.1023(6) 0.3081(3) 0.073(2) Uani 0.629(8) 1 d PDU A 2
H4B_2 H 0.3042 1.1642 0.2902 0.088 Uiso 0.629(8) 1 calc PR A 2
C5_2 C 0.4102(8) 1.0935(7) 0.3283(4) 0.065(2) Uani 0.629(8) 1 d PDU A 2
H5B_2 H 0.4593 1.1497 0.3255 0.078 Uiso 0.629(8) 1 calc PR A 2
C6_2 C 0.4353(7) 1.0027(7) 0.3538(4) 0.062(2) Uani 0.629(8) 1 d PDU A 2
H6B_2 H 0.5019 0.9975 0.3680 0.075 Uiso 0.629(8) 1 calc PR A 2
C1_3 C 0.3687(5) 0.8540(6) 0.4533(2) 0.0405(14) Uani 0.447(8) 1 d PDU A 1
C2_3 C 0.2693(7) 0.8889(16) 0.4639(4) 0.043(2) Uani 0.447(8) 1 d PDU A 1
H2C_3 H 0.2168 0.8899 0.4405 0.051 Uiso 0.447(8) 1 calc PR A 1
C3_3 C 0.2473(8) 0.9223(16) 0.5089(4) 0.046(2) Uani 0.447(8) 1 d PDU A 1
H3C_3 H 0.1799 0.9468 0.5167 0.055 Uiso 0.447(8) 1 calc PR A 1
C4_3 C 0.3277(6) 0.9192(6) 0.5435(2) 0.0457(15) Uani 0.447(8) 1 d PDU A 1
H4C_3 H 0.3122 0.9339 0.5751 0.055 Uiso 0.447(8) 1 calc PR A 1
C5_3 C 0.4227(7) 0.8961(16) 0.5312(4) 0.045(2) Uani 0.447(8) 1 d PDU A 1
H5C_3 H 0.4769 0.9007 0.5538 0.054 Uiso 0.447(8) 1 calc PR A 1
C6_3 C 0.4459(7) 0.8652(14) 0.4860(4) 0.041(2) Uani 0.447(8) 1 d PDU A 1
H6C_3 H 0.5159 0.8517 0.4777 0.049 Uiso 0.447(8) 1 calc PR A 1
C1_4 C 0.3687(5) 0.8540(6) 0.4533(2) 0.0405(14) Uani 0.553(8) 1 d PDU A 2
C2_4 C 0.3125(11) 0.9474(9) 0.4607(3) 0.043(2) Uani 0.553(8) 1 d PDU A 2
H2D_4 H 0.2886 0.9879 0.4347 0.051 Uiso 0.553(8) 1 calc PR A 2
C3_4 C 0.2912(11) 0.9821(9) 0.5056(3) 0.046(2) Uani 0.553(8) 1 d PDU A 2
H3D_4 H 0.2532 1.0460 0.5108 0.055 Uiso 0.553(8) 1 calc PR A 2
C4_4 C 0.3277(6) 0.9192(6) 0.5435(2) 0.0457(15) Uani 0.553(8) 1 d PDU A 2
H4D_4 H 0.3150 0.9427 0.5744 0.055 Uiso 0.553(8) 1 calc PR A 2
C5_4 C 0.3783(10) 0.8299(9) 0.5369(3) 0.045(2) Uani 0.553(8) 1 d PDU A 2
H5D_4 H 0.3990 0.7875 0.5628 0.054 Uiso 0.553(8) 1 calc PR A 2
C6_4 C 0.4015(11) 0.7973(8) 0.4919(3) 0.042(2) Uani 0.553(8) 1 d PDU A 2
H6D_4 H 0.4412 0.7341 0.4876 0.051 Uiso 0.553(8) 1 calc PR A 2
C1_5 C 0.5248(5) 0.7727(5) 0.3910(3) 0.0334(14) Uani 0.485(8) 1 d PDU A 1
C2_5 C 0.5534(6) 0.6654(7) 0.3896(6) 0.033(2) Uani 0.485(8) 1 d PDU A 1
H2E_5 H 0.5019 0.6114 0.3870 0.040 Uiso 0.485(8) 1 calc PR A 1
C3_5 C 0.6577(7) 0.6378(7) 0.3919(6) 0.036(2) Uani 0.485(8) 1 d PDU A 1
H3E_5 H 0.6784 0.5657 0.3970 0.043 Uiso 0.485(8) 1 calc PR A 1
C4_5 C 0.7329(5) 0.7204(6) 0.3866(3) 0.0368(14) Uani 0.485(8) 1 d PDU A 1
H4E_5 H 0.8037 0.7023 0.3822 0.044 Uiso 0.485(8) 1 calc PR A 1
C5_5 C 0.7052(6) 0.8210(7) 0.3879(6) 0.035(2) Uani 0.485(8) 1 d PDU A 1
H5E_5 H 0.7565 0.8753 0.3901 0.042 Uiso 0.485(8) 1 calc PR A 1
C6_5 C 0.6008(6) 0.8487(7) 0.3859(6) 0.034(2) Uani 0.485(8) 1 d PDU A 1
H6E_5 H 0.5819 0.9213 0.3811 0.040 Uiso 0.485(8) 1 calc PR A 1
C1_6 C 0.5248(5) 0.7727(5) 0.3910(3) 0.0334(14) Uani 0.515(8) 1 d PDU A 2
C2_6 C 0.5550(6) 0.6883(10) 0.3626(5) 0.033(2) Uani 0.515(8) 1 d PDU A 2
H2F_6 H 0.5045 0.6454 0.3473 0.040 Uiso 0.515(8) 1 calc PR A 2
C3_6 C 0.6601(7) 0.6673(11) 0.3569(4) 0.035(2) Uani 0.515(8) 1 d PDU A 2
H3F_6 H 0.6830 0.6187 0.3337 0.042 Uiso 0.515(8) 1 calc PR A 2
C4_6 C 0.7329(5) 0.7204(6) 0.3866(3) 0.0368(14) Uani 0.515(8) 1 d PDU A 2
H4F_6 H 0.8038 0.6998 0.3862 0.044 Uiso 0.515(8) 1 calc PR A 2
C5_6 C 0.7030(6) 0.7971(10) 0.4144(5) 0.036(2) Uani 0.515(8) 1 d PDU A 2
H5F_6 H 0.7531 0.8372 0.4314 0.043 Uiso 0.515(8) 1 calc PR A 2
C6_6 C 0.5983(6) 0.8204(10) 0.4191(4) 0.033(2) Uani 0.515(8) 1 d PDU A 2
H6F_6 H 0.5770 0.8700 0.4422 0.040 Uiso 0.515(8) 1 calc PR A 2
C1 C 0.1665(6) 0.5442(6) 0.3678(3) 0.0281(18) Uani 1 1 d . . .
C2 C 0.0628(6) 0.5693(6) 0.3717(3) 0.0270(18) Uani 1 1 d . A .
C4 C 0.0182(6) 0.3844(6) 0.3578(3) 0.0311(19) Uani 1 1 d . A .
H4G H -0.0326 0.3300 0.3540 0.037 Uiso 1 1 calc R . .
C5 C 0.1236(6) 0.3596(5) 0.3544(3) 0.0286(18) Uani 1 1 d . . .
H5G H 0.1448 0.2880 0.3488 0.034 Uiso 1 1 calc R A .
C6 C 0.1980(5) 0.4409(6) 0.3593(3) 0.0260(18) Uani 1 1 d . A .
C7 C 0.0289(5) 0.6837(6) 0.3797(3) 0.0248(17) Uani 1 1 d . . .
C3 C -0.0121(6) 0.4900(6) 0.3667(3) 0.0276(18) Uani 1 1 d . . .
H3G H -0.0835 0.5074 0.3694 0.033 Uiso 1 1 calc R A .
C8 C 0.0188(6) 0.7232(6) 0.4247(3) 0.0298(19) Uani 1 1 d . A .
C9 C -0.0032(5) 0.8308(6) 0.4313(2) 0.0288(17) Uani 1 1 d . . .
H9A H -0.0090 0.8576 0.4621 0.035 Uiso 1 1 calc R A .
C10 C -0.0171(6) 0.9003(6) 0.3940(3) 0.0312(19) Uani 1 1 d . A .
C11 C -0.0087(6) 0.8579(6) 0.3498(3) 0.034(2) Uani 1 1 d . . .
H11A H -0.0198 0.9040 0.3240 0.041 Uiso 1 1 calc R A .
C12 C 0.0147(6) 0.7527(6) 0.3412(3) 0.0301(19) Uani 1 1 d . A .
C13 C 0.0317(8) 0.6508(7) 0.4670(3) 0.053(3) Uani 1 1 d . . .
H13A H 0.0490 0.5773 0.4557 0.064 Uiso 1 1 calc R A .
C14 C -0.0684(8) 0.6440(7) 0.4951(3) 0.058(3) Uani 1 1 d . A .
H14A H -0.1246 0.6173 0.4751 0.088 Uiso 1 1 calc R . .
H14B H -0.0864 0.7152 0.5068 0.088 Uiso 1 1 calc R . .
H14C H -0.0582 0.5951 0.5214 0.088 Uiso 1 1 calc R . .
C15 C 0.1199(8) 0.6885(11) 0.4992(3) 0.092(5) Uani 1 1 d . A .
H15A H 0.1851 0.6897 0.4819 0.138 Uiso 1 1 calc R . .
H15B H 0.1265 0.6394 0.5257 0.138 Uiso 1 1 calc R . .
H15C H 0.1045 0.7606 0.5107 0.138 Uiso 1 1 calc R . .
C16 C -0.0354(7) 1.0181(6) 0.4031(3) 0.042(2) Uani 1 1 d . . .
H16A H -0.0766 1.0218 0.4325 0.051 Uiso 1 1 calc R A .
C17 C -0.0997(8) 1.0736(7) 0.3665(4) 0.060(3) Uani 1 1 d . A .
H17A H -0.1203 1.1443 0.3778 0.090 Uiso 1 1 calc R . .
H17B H -0.1618 1.0310 0.3596 0.090 Uiso 1 1 calc R . .
H17C H -0.0588 1.0817 0.3380 0.090 Uiso 1 1 calc R . .
C18 C 0.0605(9) 1.0789(8) 0.4123(5) 0.108(6) Uani 1 1 d . A .
H18A H 0.0435 1.1545 0.4170 0.163 Uiso 1 1 calc R . .
H18B H 0.1072 1.0717 0.3857 0.163 Uiso 1 1 calc R . .
H18C H 0.0946 1.0508 0.4404 0.163 Uiso 1 1 calc R . .
C19 C 0.0229(6) 0.7102(7) 0.2916(3) 0.037(2) Uani 1 1 d . . .
H19A H 0.0597 0.6399 0.2930 0.044 Uiso 1 1 calc R A .
C20 C -0.0834(9) 0.6909(11) 0.2710(4) 0.100(5) Uani 1 1 d . A .
H20A H -0.1193 0.6362 0.2893 0.150 Uiso 1 1 calc R . .
H20B H -0.0767 0.6666 0.2387 0.150 Uiso 1 1 calc R . .
H20C H -0.1234 0.7576 0.2717 0.150 Uiso 1 1 calc R . .
C21 C 0.0822(8) 0.7817(9) 0.2591(3) 0.064(3) Uani 1 1 d . A .
H21A H 0.1510 0.7963 0.2724 0.097 Uiso 1 1 calc R . .
H21B H 0.0445 0.8492 0.2550 0.097 Uiso 1 1 calc R . .
H21C H 0.0896 0.7462 0.2289 0.097 Uiso 1 1 calc R . .
C22 C 0.3123(7) 0.4149(6) 0.3552(3) 0.042(2) Uani 1 1 d . . .
C23 C 0.3690(6) 0.3917(6) 0.3966(4) 0.049(3) Uani 1 1 d . A .
C24 C 0.4742(8) 0.3807(7) 0.3930(5) 0.079(4) Uani 1 1 d . . .
H24A H 0.5130 0.3684 0.4208 0.095 Uiso 1 1 calc R A .
C25 C 0.5277(9) 0.3863(9) 0.3514(8) 0.122(8) Uani 1 1 d . A .
C26 C 0.4685(9) 0.4064(8) 0.3115(6) 0.088(5) Uani 1 1 d . . .
H26A H 0.5035 0.4112 0.2826 0.106 Uiso 1 1 calc R A .
C27 C 0.3620(7) 0.4196(7) 0.3113(4) 0.051(3) Uani 1 1 d . A .
C28 C 0.3151(8) 0.3800(7) 0.4433(4) 0.055(3) Uani 1 1 d . . .
H28A H 0.2413 0.4023 0.4387 0.066 Uiso 1 1 calc R A .
C29 C 0.3142(8) 0.2641(8) 0.4589(5) 0.079(4) Uani 1 1 d . A .
H29A H 0.2732 0.2216 0.4368 0.119 Uiso 1 1 calc R . .
H29B H 0.2833 0.2591 0.4899 0.119 Uiso 1 1 calc R . .
H29C H 0.3853 0.2368 0.4601 0.119 Uiso 1 1 calc R . .
C30 C 0.3627(11) 0.4550(9) 0.4805(4) 0.100(5) Uani 1 1 d . A .
H30A H 0.3571 0.5293 0.4699 0.150 Uiso 1 1 calc R . .
H30B H 0.4359 0.4368 0.4853 0.150 Uiso 1 1 calc R . .
H30C H 0.3254 0.4465 0.5099 0.150 Uiso 1 1 calc R . .
C31 C 0.3050(9) 0.4447(10) 0.2679(4) 0.075(4) Uani 1 1 d . . .
H31A H 0.2299 0.4314 0.2742 0.090 Uiso 1 1 calc R A .
C32 C 0.3341(12) 0.3752(10) 0.2273(5) 0.119(6) Uani 1 1 d . A .
H32A H 0.3512 0.3033 0.2385 0.179 Uiso 1 1 calc R . .
H32B H 0.3945 0.4059 0.2116 0.179 Uiso 1 1 calc R . .
H32C H 0.2757 0.3712 0.2053 0.179 Uiso 1 1 calc R . .
C33 C 0.3145(10) 0.5613(10) 0.2529(4) 0.089(4) Uani 1 1 d . A .
H33A H 0.2673 0.5749 0.2266 0.133 Uiso 1 1 calc R . .
H33B H 0.3860 0.5757 0.2433 0.133 Uiso 1 1 calc R . .
H33C H 0.2964 0.6080 0.2790 0.133 Uiso 1 1 calc R . .
C34 C 0.6456(8) 0.3742(8) 0.3525(5) 0.119(6) Uani 1 1 d D . .
H34A H 0.6786 0.4300 0.3326 0.143 Uiso 1 1 calc R A 1
C35 C 0.6649(9) 0.2549(9) 0.3305(5) 0.099(5) Uani 1 1 d D A .
H35A H 0.6225 0.2463 0.3022 0.148 Uiso 1 1 calc R . .
H35B H 0.6454 0.2004 0.3533 0.148 Uiso 1 1 calc R . .
H35C H 0.7383 0.2467 0.3226 0.148 Uiso 1 1 calc R . .
C36A C 0.6971(14) 0.3794(14) 0.4091(6) 0.046(5) Uani 0.509(14) 1 d PDU A 1
H36A H 0.6832 0.4497 0.4227 0.070 Uiso 0.509(14) 1 calc PR A 1
H36B H 0.7722 0.3675 0.4080 0.070 Uiso 0.509(14) 1 calc PR A 1
H36C H 0.6649 0.3238 0.4282 0.070 Uiso 0.509(14) 1 calc PR A 1
C36B C 0.6917(14) 0.4360(17) 0.3012(7) 0.067(7) Uani 0.491(14) 1 d PD A 2
H36D H 0.6898 0.5138 0.3049 0.100 Uiso 0.491(14) 1 calc PR A 2
H36E H 0.6478 0.4151 0.2747 0.100 Uiso 0.491(14) 1 calc PR A 2
H36F H 0.7632 0.4131 0.2955 0.100 Uiso 0.491(14) 1 calc PR A 2

loop_
_atom_site_aniso_label
_atom_site_aniso_U_11
_atom_site_aniso_U_22
_atom_site_aniso_U_33
_atom_site_aniso_U_23
_atom_site_aniso_U_13
_atom_site_aniso_U_12
Au1 0.01867(16) 0.01786(16) 0.0516(2) -0.0050(2) 0.00279(12) -0.00176(18)
P1 0.0203(10) 0.0135(10) 0.0613(15) -0.0046(9) -0.0002(10) -0.0024(8)
C1_1 0.044(4) 0.032(3) 0.107(5) 0.009(3) -0.032(4) -0.008(3)
C2_1 0.047(5) 0.033(4) 0.110(6) 0.010(4) -0.032(5) -0.007(5)
C3_1 0.055(5) 0.037(4) 0.113(6) 0.013(4) -0.036(5) -0.006(5)
C4_1 0.064(4) 0.037(3) 0.118(6) 0.015(4) -0.038(4) -0.008(3)
C5_1 0.061(5) 0.034(4) 0.119(6) 0.011(4) -0.042(5) -0.009(5)
C6_1 0.052(5) 0.033(4) 0.114(6) 0.009(4) -0.039(5) -0.008(5)
C1_2 0.044(4) 0.032(3) 0.107(5) 0.009(3) -0.032(4) -0.008(3)
C2_2 0.045(4) 0.035(4) 0.115(6) 0.009(4) -0.030(4) -0.006(4)
C3_2 0.051(5) 0.041(4) 0.120(6) 0.013(4) -0.033(4) -0.003(4)
C4_2 0.064(4) 0.037(3) 0.118(6) 0.015(4) -0.038(4) -0.008(3)
C5_2 0.057(5) 0.032(4) 0.104(6) 0.014(4) -0.033(4) -0.015(4)
C6_2 0.052(5) 0.033(4) 0.101(6) 0.012(4) -0.034(4) -0.014(4)
C1_3 0.024(3) 0.039(3) 0.058(3) 0.002(3) 0.006(3) -0.003(3)
C2_3 0.026(4) 0.045(5) 0.058(4) 0.000(4) 0.008(4) -0.003(4)
C3_3 0.031(4) 0.046(5) 0.060(4) -0.003(4) 0.010(3) -0.001(4)
C4_3 0.034(3) 0.043(3) 0.060(3) -0.007(3) 0.006(3) -0.003(3)
C5_3 0.031(4) 0.043(5) 0.061(4) -0.005(4) 0.004(4) -0.006(4)
C6_3 0.025(4) 0.039(5) 0.059(4) 0.000(4) 0.004(3) -0.004(4)
C1_4 0.024(3) 0.039(3) 0.058(3) 0.002(3) 0.006(3) -0.003(3)
C2_4 0.030(4) 0.039(4) 0.060(4) 0.002(4) 0.010(4) -0.002(3)
C3_4 0.034(4) 0.041(4) 0.064(4) -0.001(4) 0.009(4) -0.001(4)
C4_4 0.034(3) 0.043(3) 0.060(3) -0.007(3) 0.006(3) -0.003(3)
C5_4 0.035(4) 0.042(4) 0.058(4) -0.006(4) 0.000(4) 0.000(4)
C6_4 0.029(4) 0.040(4) 0.056(4) -0.006(4) -0.001(4) -0.001(4)
C1_5 0.027(3) 0.028(3) 0.045(4) 0.003(3) 0.002(3) 0.002(2)
C2_5 0.028(3) 0.028(3) 0.043(5) -0.002(4) 0.003(4) 0.003(3)
C3_5 0.030(4) 0.031(4) 0.046(5) -0.002(4) 0.003(4) 0.006(3)
C4_5 0.027(2) 0.034(3) 0.049(4) 0.000(3) 0.005(3) 0.005(2)
C5_5 0.025(3) 0.034(4) 0.047(5) 0.001(4) 0.005(4) 0.002(3)
C6_5 0.025(3) 0.030(4) 0.046(5) 0.001(4) 0.004(4) 0.003(3)
C1_6 0.027(3) 0.028(3) 0.045(4) 0.003(3) 0.002(3) 0.002(2)
C2_6 0.027(3) 0.026(4) 0.048(5) 0.002(3) 0.006(4) -0.001(4)
C3_6 0.028(3) 0.028(4) 0.049(5) 0.003(4) 0.007(4) 0.002(4)
C4_6 0.027(2) 0.034(3) 0.049(4) 0.000(3) 0.005(3) 0.005(2)
C5_6 0.026(3) 0.032(4) 0.049(5) 0.000(4) 0.001(4) 0.001(4)
C6_6 0.025(3) 0.028(4) 0.047(5) 0.001(4) 0.003(4) 0.002(3)
C1 0.026(4) 0.020(4) 0.038(5) 0.003(4) -0.005(4) 0.002(4)
C2 0.024(4) 0.026(4) 0.031(5) 0.005(4) 0.002(3) 0.005(4)
C4 0.027(4) 0.036(5) 0.030(5) 0.000(4) -0.003(4) -0.008(4)
C5 0.037(5) 0.015(4) 0.033(4) 0.002(3) -0.001(4) 0.003(3)
C6 0.019(4) 0.026(4) 0.033(5) 0.007(4) -0.002(3) 0.003(3)
C7 0.020(4) 0.023(4) 0.031(4) 0.006(4) 0.000(3) -0.002(3)
C3 0.023(4) 0.028(4) 0.032(5) 0.004(4) 0.000(3) -0.003(4)
C8 0.024(4) 0.031(5) 0.034(5) 0.004(4) 0.001(4) 0.006(4)
C9 0.021(4) 0.033(4) 0.032(4) 0.001(4) 0.010(3) 0.004(4)
C10 0.023(4) 0.025(4) 0.046(5) 0.002(4) 0.005(4) 0.001(3)
C11 0.035(5) 0.032(5) 0.035(5) 0.012(4) 0.003(4) -0.008(4)
C12 0.024(4) 0.025(4) 0.042(5) -0.002(4) -0.004(4) 0.010(4)
C13 0.097(8) 0.037(5) 0.026(5) 0.006(4) 0.023(5) 0.033(5)
C14 0.093(8) 0.045(6) 0.037(5) 0.015(4) 0.003(5) -0.022(5)
C15 0.055(6) 0.182(15) 0.038(6) 0.041(8) -0.002(5) 0.043(8)
C16 0.052(6) 0.021(5) 0.054(6) 0.003(4) 0.012(5) 0.004(4)
C17 0.064(7) 0.025(5) 0.090(8) -0.001(5) -0.009(6) 0.010(5)
C18 0.086(9) 0.030(6) 0.208(17) -0.018(8) -0.069(11) 0.015(6)
C19 0.040(5) 0.049(5) 0.022(4) 0.004(4) -0.007(4) 0.014(4)
C20 0.075(8) 0.173(15) 0.053(7) -0.017(8) -0.004(6) -0.060(9)
C21 0.067(7) 0.089(8) 0.038(6) -0.002(5) 0.010(5) -0.013(6)
C22 0.042(5) 0.022(4) 0.063(7) -0.017(4) -0.006(5) 0.006(4)
C23 0.027(5) 0.020(5) 0.100(9) -0.021(5) -0.015(5) 0.011(4)
C24 0.023(6) 0.024(5) 0.192(15) -0.015(7) -0.023(7) -0.003(5)
C25 0.018(6) 0.035(7) 0.31(3) -0.049(11) 0.012(10) -0.009(5)
C26 0.047(7) 0.029(6) 0.189(15) -0.036(8) 0.043(8) -0.010(5)
C27 0.046(6) 0.032(5) 0.075(8) -0.028(5) 0.031(6) -0.008(4)
C28 0.054(6) 0.036(5) 0.074(7) -0.008(5) -0.034(6) 0.014(5)
C29 0.056(7) 0.038(6) 0.143(12) 0.019(7) -0.029(7) -0.004(5)
C30 0.144(13) 0.052(7) 0.103(10) 0.012(7) -0.069(10) -0.031(8)
C31 0.058(7) 0.090(9) 0.078(9) -0.046(7) 0.042(6) -0.024(6)
C32 0.170(15) 0.081(9) 0.107(11) -0.040(8) 0.080(10) -0.055(10)
C33 0.101(10) 0.083(10) 0.083(9) -0.035(7) 0.023(8) -0.009(8)
C34 0.030(6) 0.048(7) 0.28(2) -0.004(10) 0.032(9) -0.001(5)
C35 0.070(8) 0.065(8) 0.163(13) 0.003(8) 0.058(8) 0.036(7)
C36A 0.044(6) 0.050(7) 0.045(7) -0.002(4) -0.004(4) -0.003(4)
C36B 0.033(11) 0.084(17) 0.083(17) -0.025(13) -0.001(11) 0.003(11)

loop_
_atom_type_symbol
_atom_type_description
_atom_type_scat_dispersion_real
_atom_type_scat_dispersion_imag
_atom_type_scat_source
C C 0.0181 0.0091 'International Tables Vol C Tables 4.2.6.8 and 6.1.1.4'
H H 0.0000 0.0000 'International Tables Vol C Tables 4.2.6.8 and 6.1.1.4'
P P 0.2955 0.4335 'International Tables Vol C Tables 4.2.6.8 and 6.1.1.4'
Au Au -4.4197 7.2980 'International Tables Vol C Tables 4.2.6.8 and 6.1.1.4'

loop_
_geom_angle_atom_site_label_1
_geom_angle_atom_site_label_2
_geom_angle_atom_site_label_3
_geom_angle
_geom_angle_site_symmetry_1
_geom_angle_site_symmetry_3
C1 Au1 P1 176.6(2) . .
C1_1 P1 C1_5 107.0(4) . .
C1_1 P1 C1_3 102.5(4) . .
C1_5 P1 C1_3 104.5(3) . .
C1_1 P1 Au1 114.6(3) . .
C1_5 P1 Au1 116.6(2) . .
C1_3 P1 Au1 110.3(3) . .
C6_1 C1_1 C2_1 118.5(6) . .
C6_1 C1_1 P1 121.9(7) . .
C2_1 C1_1 P1 119.4(6) . .
C3_1 C2_1 C1_1 119.7(7) . .
C3_1 C2_1 H2A_1 120.2 . .
C1_1 C2_1 H2A_1 120.2 . .
C2_1 C3_1 C4_1 118.6(7) . .
C2_1 C3_1 H3A_1 120.7 . .
C4_1 C3_1 H3A_1 120.7 . .
C5_1 C4_1 C3_1 121.2(7) . .
C5_1 C4_1 H4A_1 119.4 . .
C3_1 C4_1 H4A_1 119.4 . .
C4_1 C5_1 C6_1 120.1(8) . .
C4_1 C5_1 H5A_1 119.9 . .
C6_1 C5_1 H5A_1 119.9 . .
C1_1 C6_1 C5_1 121.9(7) . .
C1_1 C6_1 H6A_1 119.1 . .
C5_1 C6_1 H6A_1 119.1 . .
C3_2 C2_2 H2B_2 120.2 . .
C2_2 C3_2 H3B_2 120.6 . .
C6_2 C5_2 H5B_2 119.7 . .
C5_2 C6_2 H6B_2 119.2 . .
C6_3 C1_3 C2_3 119.0(6) . .
C6_3 C1_3 P1 124.9(6) . .
C2_3 C1_3 P1 116.0(6) . .
C1_3 C2_3 C3_3 119.5(7) . .
C1_3 C2_3 H2C_3 120.3 . .
C3_3 C2_3 H2C_3 120.3 . .
C2_3 C3_3 C4_3 119.0(7) . .
C2_3 C3_3 H3C_3 120.5 . .
C4_3 C3_3 H3C_3 120.5 . .
C5_3 C4_3 C3_3 119.7(7) . .
C5_3 C4_3 H4C_3 120.2 . .
C3_3 C4_3 H4C_3 120.2 . .
C4_3 C5_3 C6_3 121.3(7) . .
C4_3 C5_3 H5C_3 119.3 . .
C6_3 C5_3 H5C_3 119.3 . .
C1_3 C6_3 C5_3 120.6(7) . .
C1_3 C6_3 H6C_3 119.7 . .
C5_3 C6_3 H6C_3 119.7 . .
C3_4 C2_4 H2D_4 119.7 . .
C2_4 C3_4 H3D_4 120.9 . .
C6_4 C5_4 H5D_4 120.2 . .
C5_4 C6_4 H6D_4 119.0 . .
C6_5 C1_5 C2_5 118.3(6) . .
C6_5 C1_5 P1 123.8(5) . .
C2_5 C1_5 P1 117.7(5) . .
C3_5 C2_5 C1_5 119.7(7) . .
C3_5 C2_5 H2E_5 120.2 . .
C1_5 C2_5 H2E_5 120.2 . .
C2_5 C3_5 C4_5 118.2(7) . .
C2_5 C3_5 H3E_5 120.9 . .
C4_5 C3_5 H3E_5 120.9 . .
C5_5 C4_5 C3_5 120.5(6) . .
C5_5 C4_5 H4E_5 119.7 . .
C3_5 C4_5 H4E_5 119.7 . .
C4_5 C5_5 C6_5 120.2(7) . .
C4_5 C5_5 H5E_5 119.9 . .
C6_5 C5_5 H5E_5 119.9 . .
C1_5 C6_5 C5_5 121.0(7) . .
C1_5 C6_5 H6E_5 119.5 . .
C5_5 C6_5 H6E_5 119.5 . .
C3_6 C2_6 H2F_6 120.3 . .
C2_6 C3_6 H3F_6 120.7 . .
C6_6 C5_6 H5F_6 119.8 . .
C5_6 C6_6 H6F_6 119.4 . .
C6 C1 C2 121.0(7) . .
C6 C1 Au1 120.7(6) . .
C2 C1 Au1 118.2(5) . .
C1 C2 C3 120.2(7) . .
C1 C2 C7 120.6(7) . .
C3 C2 C7 119.2(6) . .
C5 C4 C3 119.6(7) . .
C5 C4 H4G 120.2 . .
C3 C4 H4G 120.2 . .
C4 C5 C6 119.7(7) . .
C4 C5 H5G 120.1 . .
C6 C5 H5G 120.1 . .
C1 C6 C5 119.6(7) . .
C1 C6 C22 120.3(7) . .
C5 C6 C22 120.1(7) . .
C8 C7 C12 119.9(7) . .
C8 C7 C2 120.5(6) . .
C12 C7 C2 119.5(7) . .
C2 C3 C4 119.7(7) . .
C2 C3 H3G 120.1 . .
C4 C3 H3G 120.1 . .
C7 C8 C9 119.4(7) . .
C7 C8 C13 121.3(7) . .
C9 C8 C13 119.2(7) . .
C8 C9 C10 121.8(7) . .
C8 C9 H9A 119.1 . .
C10 C9 H9A 119.1 . .
C11 C10 C9 117.2(7) . .
C11 C10 C16 123.1(7) . .
C9 C10 C16 119.6(8) . .
C12 C11 C10 123.5(7) . .
C12 C11 H11A 118.2 . .
C10 C11 H11A 118.2 . .
C11 C12 C7 118.1(7) . .
C11 C12 C19 121.3(7) . .
C7 C12 C19 120.6(7) . .
C8 C13 C14 111.5(7) . .
C8 C13 C15 111.9(8) . .
C14 C13 C15 108.9(7) . .
C8 C13 H13A 108.1 . .
C14 C13 H13A 108.1 . .
C15 C13 H13A 108.1 . .
C13 C14 H14A 109.5 . .
C13 C14 H14B 109.5 . .
H14A C14 H14B 109.5 . .
C13 C14 H14C 109.5 . .
H14A C14 H14C 109.5 . .
H14B C14 H14C 109.5 . .
C13 C15 H15A 109.5 . .
C13 C15 H15B 109.5 . .
H15A C15 H15B 109.5 . .
C13 C15 H15C 109.5 . .
H15A C15 H15C 109.5 . .
H15B C15 H15C 109.5 . .
C18 C16 C17 110.1(8) . .
C18 C16 C10 113.6(8) . .
C17 C16 C10 114.5(7) . .
C18 C16 H16A 106.0 . .
C17 C16 H16A 106.0 . .
C10 C16 H16A 106.0 . .
C16 C17 H17A 109.5 . .
C16 C17 H17B 109.5 . .
H17A C17 H17B 109.5 . .
C16 C17 H17C 109.5 . .
H17A C17 H17C 109.5 . .
H17B C17 H17C 109.5 . .
C16 C18 H18A 109.5 . .
C16 C18 H18B 109.5 . .
H18A C18 H18B 109.5 . .
C16 C18 H18C 109.5 . .
H18A C18 H18C 109.5 . .
H18B C18 H18C 109.5 . .
C21 C19 C20 108.5(8) . .
C21 C19 C12 114.3(7) . .
C20 C19 C12 110.6(7) . .
C21 C19 H19A 107.7 . .
C20 C19 H19A 107.7 . .
C12 C19 H19A 107.7 . .
C19 C20 H20A 109.5 . .
C19 C20 H20B 109.5 . .
H20A C20 H20B 109.5 . .
C19 C20 H20C 109.5 . .
H20A C20 H20C 109.5 . .
H20B C20 H20C 109.5 . .
C19 C21 H21A 109.5 . .
C19 C21 H21B 109.5 . .
H21A C21 H21B 109.5 . .
C19 C21 H21C 109.5 . .
H21A C21 H21C 109.5 . .
H21B C21 H21C 109.5 . .
C23 C22 C27 121.2(9) . .
C23 C22 C6 118.4(8) . .
C27 C22 C6 120.4(8) . .
C24 C23 C22 117.6(11) . .
C24 C23 C28 121.0(10) . .
C22 C23 C28 121.4(8) . .
C23 C24 C25 124.0(13) . .
C23 C24 H24A 118.0 . .
C25 C24 H24A 118.0 . .
C24 C25 C26 116.4(11) . .
C24 C25 C34 118.5(17) . .
C26 C25 C34 125.1(17) . .
C27 C26 C25 124.2(13) . .
C27 C26 H26A 117.9 . .
C25 C26 H26A 117.9 . .
C26 C27 C22 116.6(11) . .
C26 C27 C31 121.1(10) . .
C22 C27 C31 122.2(8) . .
C29 C28 C23 110.9(9) . .
C29 C28 C30 112.4(9) . .
C23 C28 C30 111.6(9) . .
C29 C28 H28A 107.2 . .
C23 C28 H28A 107.2 . .
C30 C28 H28A 107.2 . .
C28 C29 H29A 109.5 . .
C28 C29 H29B 109.5 . .
H29A C29 H29B 109.5 . .
C28 C29 H29C 109.5 . .
H29A C29 H29C 109.5 . .
H29B C29 H29C 109.5 . .
C28 C30 H30A 109.5 . .
C28 C30 H30B 109.5 . .
H30A C30 H30B 109.5 . .
C28 C30 H30C 109.5 . .
H30A C30 H30C 109.5 . .
H30B C30 H30C 109.5 . .
C27 C31 C32 113.9(11) . .
C27 C31 C33 113.7(9) . .
C32 C31 C33 108.1(10) . .
C27 C31 H31A 106.9 . .
C32 C31 H31A 106.9 . .
C33 C31 H31A 106.9 . .
C31 C32 H32A 109.5 . .
C31 C32 H32B 109.5 . .
H32A C32 H32B 109.5 . .
C31 C32 H32C 109.5 . .
H32A C32 H32C 109.5 . .
H32B C32 H32C 109.5 . .
C31 C33 H33A 109.5 . .
C31 C33 H33B 109.5 . .
H33A C33 H33B 109.5 . .
C31 C33 H33C 109.5 . .
H33A C33 H33C 109.5 . .
H33B C33 H33C 109.5 . .
C25 C34 C35 103.6(8) . .
C25 C34 C36A 112.8(13) . .
C35 C34 C36A 109.5(10) . .
C25 C34 C36B 106.2(13) . .
C35 C34 C36B 91.3(11) . .
C36A C34 C36B 128.9(11) . .
C25 C34 H34A 110.2 . .
C35 C34 H34A 110.2 . .
C36A C34 H34A 110.2 . .
C36B C34 H34A 21.8 . .
C34 C35 H35A 109.5 . .
C34 C35 H35B 109.5 . .
H35A C35 H35B 109.5 . .
C34 C35 H35C 109.5 . .
H35A C35 H35C 109.5 . .
H35B C35 H35C 109.5 . .
C34 C36A H36A 109.5 . .
C34 C36A H36B 109.5 . .
C34 C36A H36C 109.5 . .
C34 C36B H36D 109.5 . .
C34 C36B H36E 109.5 . .
H36D C36B H36E 109.5 . .
C34 C36B H36F 109.5 . .
H36D C36B H36F 109.5 . .
H36E C36B H36F 109.5 . .

loop_
_geom_bond_atom_site_label_1
_geom_bond_atom_site_label_2
_geom_bond_distance
_geom_bond_site_symmetry_2
Au1 C1 2.088(7) .
Au1 P1 2.2910(19) .
P1 C1_1 1.792(7) .
P1 C1_5 1.815(6) .
P1 C1_3 1.837(7) .
C1_1 C6_1 1.373(8) .
C1_1 C2_1 1.395(8) .
C2_1 C3_1 1.392(9) .
C2_1 H2A_1 0.9500 .
C3_1 C4_1 1.429(8) .
C3_1 H3A_1 0.9500 .
C4_1 C5_1 1.303(8) .
C4_1 H4A_1 0.9500 .
C5_1 C6_1 1.387(9) .
C5_1 H5A_1 0.9500 .
C6_1 H6A_1 0.9500 .
C2_2 C3_2 1.391(9) .
C2_2 H2B_2 0.9500 .
C3_2 H3B_2 0.9500 .
C5_2 C6_2 1.388(9) .
C5_2 H5B_2 0.9500 .
C6_2 H6B_2 0.9500 .
C1_3 C6_3 1.371(8) .
C1_3 C2_3 1.390(8) .
C2_3 C3_3 1.391(9) .
C2_3 H2C_3 0.9500 .
C3_3 C4_3 1.429(8) .
C3_3 H3C_3 0.9500 .
C4_3 C5_3 1.310(8) .
C4_3 H4C_3 0.9500 .
C5_3 C6_3 1.389(9) .
C5_3 H5C_3 0.9500 .
C6_3 H6C_3 0.9500 .
C2_4 C3_4 1.391(9) .
C2_4 H2D_4 0.9500 .
C3_4 H3D_4 0.9500 .
C5_4 C6_4 1.390(9) .
C5_4 H5D_4 0.9500 .
C6_4 H6D_4 0.9500 .
C1_5 C6_5 1.374(8) .
C1_5 C2_5 1.392(8) .
C2_5 C3_5 1.391(9) .
C2_5 H2E_5 0.9500 .
C3_5 C4_5 1.426(8) .
C3_5 H3E_5 0.9500 .
C4_5 C5_5 1.308(8) .
C4_5 H4E_5 0.9500 .
C5_5 C6_5 1.390(9) .
C5_5 H5E_5 0.9500 .
C6_5 H6E_5 0.9500 .
C2_6 C3_6 1.391(9) .
C2_6 H2F_6 0.9500 .
C3_6 H3F_6 0.9500 .
C5_6 C6_6 1.389(9) .
C5_6 H5F_6 0.9500 .
C6_6 H6F_6 0.9500 .
C1 C6 1.377(10) .
C1 C2 1.378(10) .
C2 C3 1.391(10) .
C2 C7 1.515(10) .
C4 C5 1.399(10) .
C4 C3 1.402(11) .
C4 H4G 0.9500 .
C5 C6 1.404(10) .
C5 H5G 0.9500 .
C6 C22 1.515(11) .
C7 C8 1.388(10) .
C7 C12 1.413(10) .
C3 H3G 0.9500 .
C8 C9 1.389(11) .
C8 C13 1.523(11) .
C9 C10 1.388(10) .
C9 H9A 0.9500 .
C10 C11 1.379(11) .
C10 C16 1.515(11) .
C11 C12 1.373(11) .
C11 H11A 0.9500 .
C12 C19 1.523(11) .
C13 C14 1.529(13) .
C13 C15 1.535(14) .
C13 H13A 1.0000 .
C14 H14A 0.9800 .
C14 H14B 0.9800 .
C14 H14C 0.9800 .
C15 H15A 0.9800 .
C15 H15B 0.9800 .
C15 H15C 0.9800 .
C16 C18 1.475(13) .
C16 C17 1.505(12) .
C16 H16A 1.0000 .
C17 H17A 0.9800 .
C17 H17B 0.9800 .
C17 H17C 0.9800 .
C18 H18A 0.9800 .
C18 H18B 0.9800 .
C18 H18C 0.9800 .
C19 C21 1.505(12) .
C19 C20 1.509(12) .
C19 H19A 1.0000 .
C20 H20A 0.9800 .
C20 H20B 0.9800 .
C20 H20C 0.9800 .
C21 H21A 0.9800 .
C21 H21B 0.9800 .
C21 H21C 0.9800 .
C22 C23 1.419(13) .
C22 C27 1.420(13) .
C23 C24 1.369(13) .
C23 C28 1.522(15) .
C24 C25 1.39(2) .
C24 H24A 0.9500 .
C25 C26 1.39(2) .
C25 C34 1.528(14) .
C26 C27 1.383(14) .
C26 H26A 0.9500 .
C27 C31 1.476(15) .
C28 C29 1.516(12) .
C28 C30 1.545(13) .
C28 H28A 1.0000 .
C29 H29A 0.9800 .
C29 H29B 0.9800 .
C29 H29C 0.9800 .
C30 H30A 0.9800 .
C30 H30B 0.9800 .
C30 H30C 0.9800 .
C31 C32 1.504(14) .
C31 C33 1.525(15) .
C31 H31A 1.0000 .
C32 H32A 0.9800 .
C32 H32B 0.9800 .
C32 H32C 0.9800 .
C33 H33A 0.9800 .
C33 H33B 0.9800 .
C33 H33C 0.9800 .
C34 C35 1.641(12) .
C34 C36A 1.751(14) .
C34 C36B 1.772(15) .
C34 H34A 1.0000 .
C35 H35A 0.9800 .
C35 H35B 0.9800 .
C35 H35C 0.9800 .
C36A H36A 0.9800 .
C36A H36B 0.9800 .
C36A H36C 0.9800 .
C36B H36D 0.9800 .
C36B H36E 0.9800 .
C36B H36F 0.9800 .

loop_
_geom_torsion_atom_site_label_1
_geom_torsion_atom_site_label_2
_geom_torsion_atom_site_label_3
_geom_torsion_atom_site_label_4
_geom_torsion
_geom_torsion_site_symmetry_1
_geom_torsion_site_symmetry_2
_geom_torsion_site_symmetry_3
_geom_torsion_site_symmetry_4
C1 Au1 P1 C1_1 -85(4) . . . .
C1 Au1 P1 C1_5 148(4) . . . .
C1 Au1 P1 C1_3 30(4) . . . .
C1_5 P1 C1_1 C6_1 -88.8(8) . . . .
C1_3 P1 C1_1 C6_1 20.8(9) . . . .
Au1 P1 C1_1 C6_1 140.3(8) . . . .
C1_5 P1 C1_1 C2_1 95.6(8) . . . .
C1_3 P1 C1_1 C2_1 -154.8(8) . . . .
Au1 P1 C1_1 C2_1 -35.3(8) . . . .
C6_1 C1_1 C2_1 C3_1 -0.16(15) . . . .
P1 C1_1 C2_1 C3_1 175.5(6) . . . .
C1_1 C2_1 C3_1 C4_1 -0.33(14) . . . .
C2_1 C3_1 C4_1 C5_1 0.9(3) . . . .
C3_1 C4_1 C5_1 C6_1 -0.9(5) . . . .
C2_1 C1_1 C6_1 C5_1 0.1(3) . . . .
P1 C1_1 C6_1 C5_1 -175.4(6) . . . .
C4_1 C5_1 C6_1 C1_1 0.4(5) . . . .
C1_1 P1 C1_3 C6_3 -110.5(11) . . . .
C1_5 P1 C1_3 C6_3 1.0(12) . . . .
Au1 P1 C1_3 C6_3 127.0(11) . . . .
C1_1 P1 C1_3 C2_3 65.3(11) . . . .
C1_5 P1 C1_3 C2_3 176.8(11) . . . .
Au1 P1 C1_3 C2_3 -57.2(11) . . . .
C6_3 C1_3 C2_3 C3_3 -8(2) . . . .
P1 C1_3 C2_3 C3_3 176.2(15) . . . .
C1_3 C2_3 C3_3 C4_3 0(3) . . . .
C2_3 C3_3 C4_3 C5_3 7(3) . . . .
C3_3 C4_3 C5_3 C6_3 -6(3) . . . .
C2_3 C1_3 C6_3 C5_3 9(2) . . . .
P1 C1_3 C6_3 C5_3 -174.9(13) . . . .
C4_3 C5_3 C6_3 C1_3 -3(3) . . . .
C1_1 P1 C1_5 C6_5 31.2(11) . . . .
C1_3 P1 C1_5 C6_5 -77.1(10) . . . .
Au1 P1 C1_5 C6_5 161.0(9) . . . .
C1_1 P1 C1_5 C2_5 -142.8(10) . . . .
C1_3 P1 C1_5 C2_5 108.9(10) . . . .
Au1 P1 C1_5 C2_5 -13.0(10) . . . .
C6_5 C1_5 C2_5 C3_5 12(2) . . . .
P1 C1_5 C2_5 C3_5 -173.8(12) . . . .
C1_5 C2_5 C3_5 C4_5 -12(2) . . . .
C2_5 C3_5 C4_5 C5_5 12(2) . . . .
C3_5 C4_5 C5_5 C6_5 -12(2) . . . .
C2_5 C1_5 C6_5 C5_5 -11(2) . . . .
P1 C1_5 C6_5 C5_5 174.6(12) . . . .
C4_5 C5_5 C6_5 C1_5 12(2) . . . .
P1 Au1 C1 C6 -146(3) . . . .
P1 Au1 C1 C2 30(4) . . . .
C6 C1 C2 C3 -0.4(12) . . . .
Au1 C1 C2 C3 -177.1(5) . . . .
C6 C1 C2 C7 -178.3(7) . . . .
Au1 C1 C2 C7 4.9(10) . . . .
C3 C4 C5 C6 -1.0(11) . . . .
C2 C1 C6 C5 0.0(12) . . . .
Au1 C1 C6 C5 176.7(5) . . . .
C2 C1 C6 C22 -179.9(7) . . . .
Au1 C1 C6 C22 -3.2(11) . . . .
C4 C5 C6 C1 0.6(11) . . . .
C4 C5 C6 C22 -179.4(7) . . . .
C1 C2 C7 C8 -89.7(9) . . . .
C3 C2 C7 C8 92.4(9) . . . .
C1 C2 C7 C12 85.9(9) . . . .
C3 C2 C7 C12 -92.1(9) . . . .
C1 C2 C3 C4 0.0(11) . . . .
C7 C2 C3 C4 178.0(7) . . . .
C5 C4 C3 C2 0.6(11) . . . .
C12 C7 C8 C9 -1.3(11) . . . .
C2 C7 C8 C9 174.2(7) . . . .
C12 C7 C8 C13 178.9(7) . . . .
C2 C7 C8 C13 -5.7(11) . . . .
C7 C8 C9 C10 1.0(11) . . . .
C13 C8 C9 C10 -179.2(7) . . . .
C8 C9 C10 C11 0.4(11) . . . .
C8 C9 C10 C16 -176.8(7) . . . .
C9 C10 C11 C12 -1.6(12) . . . .
C16 C10 C11 C12 175.6(8) . . . .
C10 C11 C12 C7 1.3(12) . . . .
C10 C11 C12 C19 -180.0(7) . . . .
C8 C7 C12 C11 0.2(11) . . . .
C2 C7 C12 C11 -175.4(7) . . . .
C8 C7 C12 C19 -178.5(7) . . . .
C2 C7 C12 C19 5.9(10) . . . .
C7 C8 C13 C14 -117.3(8) . . . .
C9 C8 C13 C14 62.8(10) . . . .
C7 C8 C13 C15 120.4(9) . . . .
C9 C8 C13 C15 -59.5(10) . . . .
C11 C10 C16 C18 -95.5(11) . . . .
C9 C10 C16 C18 81.6(11) . . . .
C11 C10 C16 C17 32.2(12) . . . .
C9 C10 C16 C17 -150.7(8) . . . .
C11 C12 C19 C21 44.3(11) . . . .
C7 C12 C19 C21 -137.1(8) . . . .
C11 C12 C19 C20 -78.5(11) . . . .
C7 C12 C19 C20 100.2(10) . . . .
C1 C6 C22 C23 86.5(10) . . . .
C5 C6 C22 C23 -93.4(9) . . . .
C1 C6 C22 C27 -90.0(10) . . . .
C5 C6 C22 C27 90.1(10) . . . .
C27 C22 C23 C24 3.9(12) . . . .
C6 C22 C23 C24 -172.6(7) . . . .
C27 C22 C23 C28 -176.3(8) . . . .
C6 C22 C23 C28 7.2(12) . . . .
C22 C23 C24 C25 -2.8(14) . . . .
C28 C23 C24 C25 177.4(9) . . . .
C23 C24 C25 C26 1.1(17) . . . .
C23 C24 C25 C34 179.1(9) . . . .
C24 C25 C26 C27 -0.6(17) . . . .
C34 C25 C26 C27 -178.4(9) . . . .
C25 C26 C27 C22 1.7(15) . . . .
C25 C26 C27 C31 177.6(10) . . . .
C23 C22 C27 C26 -3.4(12) . . . .
C6 C22 C27 C26 173.0(8) . . . .
C23 C22 C27 C31 -179.2(9) . . . .
C6 C22 C27 C31 -2.8(13) . . . .
C24 C23 C28 C29 -72.0(11) . . . .
C22 C23 C28 C29 108.3(9) . . . .
C24 C23 C28 C30 54.2(11) . . . .
C22 C23 C28 C30 -125.6(9) . . . .
C26 C27 C31 C32 47.4(14) . . . .
C22 C27 C31 C32 -136.9(9) . . . .
C26 C27 C31 C33 -77.1(12) . . . .
C22 C27 C31 C33 98.5(11) . . . .
C24 C25 C34 C35 107.2(12) . . . .
C26 C25 C34 C35 -75.0(14) . . . .
C24 C25 C34 C36A -11.2(15) . . . .
C26 C25 C34 C36A 166.6(11) . . . .
C24 C25 C34 C36B -157.4(12) . . . .
C26 C25 C34 C36B 20.3(15) . . . .
